data_2016533
loop_
_publ_author_name
'Zhylenko, Iryna S.'
'Solntsev, Pavlo V.'
'Rusanov, Eduard B.'
'Chernega, Alexander N.'
'Domasevitch, Konstantin V.'

_publ_section_title
;
 Hydrate frameworks involving the pyridazino[4,5-<i>d</i>]pyridazine
 unit as a multiple hydrogen-bond acceptor
;
_journal_coeditor_code BM3049
_journal_issue 4
_journal_name_full 'Acta Crystallographica Section C'
_journal_page_first o237
_journal_page_last o241
_journal_paper_doi 10.1107/S0108270108007117
_journal_volume 64
_journal_year 2008
_chemical_formula_iupac 'C10 H12 N4, 3H2 O'
_chemical_formula_moiety 'C10 H12 N4, 3(H2 O)'
_chemical_formula_sum 'C10 H18 N4 O3'
_chemical_formula_weight 242.28
_chemical_name_systematic
;
1,4,5,8-Tetramethylpyridazino[4,5-<i>d</i>]pyridazine trihydrate
;
_space_group_IT_number 63
_space_group_name_Hall '-C 2c 2'
_symmetry_cell_setting orthorhombic
_symmetry_space_group_name_Hall '-C 2c 2'
_symmetry_space_group_name_H-M 'C m c m'
_atom_sites_solution_hydrogens difmap
_atom_sites_solution_primary direct
_atom_sites_solution_secondary difmap
_audit_creation_method SHELXL-97
_cell_angle_alpha 90.00
_cell_angle_beta 90.00
_cell_angle_gamma 90.00
_cell_formula_units_Z 4
_cell_length_a 9.8804(8)
_cell_length_b 6.6540(7)
_cell_length_c 18.3908(12)
_cell_measurement_reflns_used 4691
_cell_measurement_temperature 213(2)
_cell_measurement_theta_max 28.70
_cell_measurement_theta_min 3.85
_cell_volume 1209.09(18)
_computing_cell_refinement 'IPDS Software (Stoe & Cie, 2000)'
_computing_data_collection 'IPDS Software (Stoe & Cie, 2000)'
_computing_data_reduction 'IPDS Software (Stoe & Cie, 2000)'
_computing_molecular_graphics 'Diamond (Brandenburg, 1999)'
_computing_publication_material 'WinGX (Version 1.70.01; Farrugia, 1999)'
_computing_structure_refinement 'SHELXL97 (Sheldrick, 2008)'
_computing_structure_solution 'SHELXS97 (Sheldrick, 2008)'
_diffrn_ambient_temperature 213(2)
_diffrn_measured_fraction_theta_full 0.982
_diffrn_measured_fraction_theta_max 0.982
_diffrn_measurement_device_type 'Stoe IPDS'
_diffrn_measurement_method '\f oscillation scans'
_diffrn_radiation_monochromator graphite
_diffrn_radiation_source 'sealed tube'
_diffrn_radiation_type MoK\a
_diffrn_radiation_wavelength 0.71073
_diffrn_reflns_av_R_equivalents 0.0241
_diffrn_reflns_av_sigmaI/netI 0.0116
_diffrn_reflns_limit_h_max 13
_diffrn_reflns_limit_h_min -13
_diffrn_reflns_limit_k_max 8
_diffrn_reflns_limit_k_min -8
_diffrn_reflns_limit_l_max 24
_diffrn_reflns_limit_l_min -24
_diffrn_reflns_number 4691
_diffrn_reflns_theta_full 28.70
_diffrn_reflns_theta_max 28.70
_diffrn_reflns_theta_min 3.85
_diffrn_standards_decay_% 0
_exptl_absorpt_coefficient_mu 0.100
_exptl_absorpt_correction_type none
_exptl_crystal_colour colourless
_exptl_crystal_density_diffrn 1.331
_exptl_crystal_density_method 'not measured'
_exptl_crystal_description 'elongated square prism'
_exptl_crystal_F_000 520
_exptl_crystal_size_max 0.29
_exptl_crystal_size_mid 0.22
_exptl_crystal_size_min 0.22
_refine_diff_density_max 0.324
_refine_diff_density_min -0.216
_refine_ls_extinction_method none
_refine_ls_goodness_of_fit_ref 1.126
_refine_ls_hydrogen_treatment refall
_refine_ls_matrix_type full
_refine_ls_number_parameters 63
_refine_ls_number_reflns 828
_refine_ls_number_restraints 0
_refine_ls_restrained_S_all 1.126
_refine_ls_R_factor_all 0.0427
_refine_ls_R_factor_gt 0.0398
_refine_ls_shift/su_max 0.001
_refine_ls_shift/su_mean 0.000
_refine_ls_structure_factor_coef Fsqd
_refine_ls_weighting_details 'calc w=1/[\s^2^(Fo^2^)+(0.0585P)^2^+0.5283P] where P=(Fo^2^+2Fc^2^)/3'
_refine_ls_weighting_scheme calc
_refine_ls_wR_factor_gt 0.1071
_refine_ls_wR_factor_ref 0.1092
_reflns_number_gt 778
_reflns_number_total 828
_reflns_threshold_expression I>2\s(I)
_cod_data_source_file bm3049.cif
_cod_data_source_block I
_cod_database_code 2016533
_cod_database_fobs_code 2016533

loop_
_symmetry_equiv_pos_as_xyz
'x, y, z'
'-x, -y, z+1/2'
'-x, y, -z+1/2'
'x, -y, -z'
'x+1/2, y+1/2, z'
'-x+1/2, -y+1/2, z+1/2'
'-x+1/2, y+1/2, -z+1/2'
'x+1/2, -y+1/2, -z'
'-x, -y, -z'
'x, y, -z-1/2'
'x, -y, z-1/2'
'-x, y, z'
'-x+1/2, -y+1/2, -z'
'x+1/2, y+1/2, -z-1/2'
'x+1/2, -y+1/2, z-1/2'
'-x+1/2, y+1/2, z'

loop_
_atom_site_type_symbol
_atom_site_label
_atom_site_fract_x
_atom_site_fract_y
_atom_site_fract_z
_atom_site_U_iso_or_equiv
_atom_site_adp_type
_atom_site_calc_flag
_atom_site_refinement_flags
_atom_site_occupancy
O O1 0.0000 0.4689(2) 0.10868(6) 0.0396(4) Uani d S 1
H H1 0.0728(19) 0.472(3) 0.0813(12) 0.056(5) Uiso d . 1
O O2 0.0000 0.3172(3) 0.2500 0.0556(6) Uani d S 1
H H2 0.0000 0.398(4) 0.2108(14) 0.063(8) Uiso d S 1
N N1 0.25746(8) 0.48237(13) 0.03641(4) 0.0250(3) Uani d . 1
C C1 0.5000 0.48161(19) 0.03772(7) 0.0204(3) Uani d S 1
C C2 0.37060(9) 0.46484(14) 0.07340(5) 0.0222(3) Uani d . 1
C C3 0.34959(11) 0.42778(19) 0.15292(5) 0.0302(3) Uani d . 1
H H3A 0.2527(17) 0.419(2) 0.1626(8) 0.042(4) Uiso d . 1
H H3B 0.3901(14) 0.304(2) 0.1683(8) 0.039(4) Uiso d . 1
H H3C 0.3874(15) 0.537(2) 0.1828(9) 0.044(4) Uiso d . 1

loop_
_atom_site_aniso_label
_atom_site_aniso_U_11
_atom_site_aniso_U_22
_atom_site_aniso_U_33
_atom_site_aniso_U_12
_atom_site_aniso_U_13
_atom_site_aniso_U_23
O1 0.0213(6) 0.0717(9) 0.0259(5) 0.000 0.000 0.0013(5)
O2 0.0926(17) 0.0399(11) 0.0342(9) 0.000 0.000 0.000
N1 0.0182(4) 0.0313(5) 0.0255(5) 0.0002(3) 0.0014(3) -0.0007(3)
C1 0.0174(6) 0.0214(6) 0.0223(6) 0.000 0.000 -0.0031(5)
C2 0.0186(4) 0.0237(5) 0.0243(5) -0.0003(3) 0.0020(3) -0.0023(3)
C3 0.0228(5) 0.0436(6) 0.0242(5) 0.0001(4) 0.0036(4) 0.0017(4)

loop_
_atom_type_symbol
_atom_type_description
_atom_type_scat_dispersion_real
_atom_type_scat_dispersion_imag
_atom_type_scat_source
C C 0.0033 0.0016 'International Tables Vol C Tables 4.2.6.8 and 6.1.1.4'
H H 0.0000 0.0000 'International Tables Vol C Tables 4.2.6.8 and 6.1.1.4'
N N 0.0061 0.0033 'International Tables Vol C Tables 4.2.6.8 and 6.1.1.4'
O O 0.0106 0.0060 'International Tables Vol C Tables 4.2.6.8 and 6.1.1.4'

loop_
_geom_angle_atom_site_label_1
_geom_angle_atom_site_label_2
_geom_angle_atom_site_label_3
_geom_angle_site_symmetry_1
_geom_angle_site_symmetry_3
_geom_angle
_geom_angle_publ_flag
C2 N1 N1 . 4_565 121.69(5) y
C1 C1 C2 9_665 . 117.50(6) y
C2 C1 C2 . 12_655 125.00(12) no
N1 C2 C1 . . 120.81(9) y
N1 C2 C3 . . 113.72(8) y
C1 C2 C3 . . 125.47(9) y
C2 C3 H3A . . 108.9(9) no
C2 C3 H3B . . 111.8(9) no
H3A C3 H3B . . 107.6(13) no
C2 C3 H3C . . 111.7(10) no
H3A C3 H3C . . 108.4(13) no
H3B C3 H3C . . 108.2(12) no

loop_
_geom_bond_atom_site_label_1
_geom_bond_atom_site_label_2
_geom_bond_site_symmetry_2
_geom_bond_distance
_geom_bond_publ_flag
O1 H1 . 0.88(2) no
O2 H2 . 0.90(3) no
N1 C2 . 1.3137(12) y
N1 N1 4_565 1.3596(16) y
C1 C1 9_665 1.409(2) y
C1 C2 . 1.4413(10) y
C2 C3 . 1.4977(14) y
C3 H3A . 0.976(17) no
C3 H3B . 0.960(16) no
C3 H3C . 0.986(17) no

loop_
_geom_hbond_atom_site_label_D
_geom_hbond_atom_site_label_H
_geom_hbond_atom_site_label_A
_geom_hbond_site_symmetry_A
_geom_hbond_distance_DH
_geom_hbond_distance_HA
_geom_hbond_distance_DA
_geom_hbond_angle_DHA
_geom_hbond_publ_flag
O1 H1 N1 . 0.88(2) 2.00(2) 2.8716(10) 169(2) yes
O2 H2 O1 . 0.90(3) 1.94(3) 2.7881(15) 157(2) yes
C3 H3C O2 5_555 0.986(17) 2.50(2) 3.480(2) 175.0(10) yes

loop_
_geom_torsion_atom_site_label_1
_geom_torsion_atom_site_label_2
_geom_torsion_atom_site_label_3
_geom_torsion_atom_site_label_4
_geom_torsion_site_symmetry_1
_geom_torsion
_geom_torsion_publ_flag
N1 N1 C2 C1 4_565 -0.28(17) no
N1 N1 C2 C3 4_565 179.58(11) no
C1 C1 C2 N1 9_665 0.34(19) no
C2 C1 C2 N1 12_655 179.95(8) y
C1 C1 C2 C3 9_665 -179.50(13) no
C2 C1 C2 C3 12_655 0.1(2) y
